data_4023240
loop_
_publ_author_name
'Rachel L. Beingessner'
'Bo-Liang Deng'
'Phillip E. Fanwick'
'Hicham Fenniri'

_publ_contact_author_address
;    Department of Chemistry
     Purdue University
     560 Oval Dr.
     W. Lafayette
     IN 47907-2084
     USA
;
_publ_contact_author_email fanwick@.xray.chem.purdue.edu
_publ_contact_author_fax 1(765)4940239
_publ_contact_author_name 'Phillip E. Fanwick'
_publ_contact_author_phone 1(765)4944572
_publ_section_title
;
 A Regioselective Approach to Trisubstituted
 2 (or 6)-Arylaminopyrimidine-5-carbaldehydes and Their Application in
 the Synthesis of Structurally and Electronically Unique
 G-C Base Precursors
;
_journal_name_full 'Journal of Organic Chemistry'
_journal_page_first 931
_journal_page_last 939
_journal_paper_doi 10.1021/jo7021422
_journal_volume 73
_journal_year 2008
_chemical_formula_moiety 'C35 H41 I1 N6 O8'
_chemical_formula_sum 'C35 H41 I N6 O8'
_chemical_formula_weight 800.66
_chemical_name_systematic ' ?'
_space_group_IT_number 2
_symmetry_cell_setting triclinic
_symmetry_space_group_name_Hall '-P 1'
_symmetry_space_group_name_H-M 'P -1'
_atom_type_scat_source 'International Tables for Crystallography (Vol C)'
_audit_creation_date 13-02-03
_audit_creation_method from_MolEN_and_SHELXL
_cell_angle_alpha 94.683(3)
_cell_angle_beta 102.470(2)
_cell_angle_gamma 92.102(2)
_cell_formula_units_Z 2
_cell_length_a 10.3870(5)
_cell_length_b 12.3968(6)
_cell_length_c 14.6661(6)
_cell_measurement_reflns_used 17875
_cell_measurement_temperature 150
_cell_measurement_theta_max 27
_cell_measurement_theta_min 2
_cell_volume 1834.92(15)
_computing_cell_refinement DENZO/SCALEPACK_(Otwinowski,_1996)
_computing_data_collection Collect_(Nonius,_1998)
_computing_data_reduction DENZO/SCALEPACK_(Otwinowski,_1996)
_computing_molecular_graphics
;
ORTEP (Johnson, 1976)
PLUTON (Spek, 1991)
;
_computing_publication_material CIF_VAX_MolEN_(Fair,_1990)
_computing_structure_refinement SHELX97_(Sheldrick,_1997)
_computing_structure_solution PATTY_(DIRDIF99,_Beurskins,_1999)
_diffrn_ambient_temperature 150
_diffrn_measured_fraction_theta_max 0.7019
_diffrn_measurement_device_type Nonius_KappaCCD
_diffrn_measurement_method \w
_diffrn_radiation_type MO-K\a
_diffrn_radiation_wavelength 0.71073
_diffrn_reflns_av_R_equivalents 0.032
_diffrn_reflns_limit_h_max 13
_diffrn_reflns_limit_h_min 0
_diffrn_reflns_limit_k_max 16
_diffrn_reflns_limit_k_min -16
_diffrn_reflns_limit_l_max 18
_diffrn_reflns_limit_l_min -19
_diffrn_reflns_number 17875
_diffrn_reflns_theta_max 27.88
_diffrn_reflns_theta_min 2.08
_exptl_absorpt_coefficient_mu 0.916
_exptl_absorpt_correction_T_max 0.7687
_exptl_absorpt_correction_T_min 0.1118
_exptl_absorpt_correction_type multi-scan_(Otwinowski_&_Minor)
_exptl_crystal_colour colorless
_exptl_crystal_density_diffrn 1.45
_exptl_crystal_description chunk
_exptl_crystal_F_000 820
_exptl_crystal_size_max 0.35
_exptl_crystal_size_mid 0.33
_exptl_crystal_size_min 0.29
_refine_diff_density_max 0.41
_refine_diff_density_min -0.80
_refine_ls_extinction_method none
_refine_ls_goodness_of_fit_ref 1.030
_refine_ls_hydrogen_treatment H_atoms_riding
_refine_ls_matrix_type full
_refine_ls_number_parameters 461
_refine_ls_number_reflns 8509
_refine_ls_number_restraints 0
_refine_ls_R_factor_gt 0.035
_refine_ls_shift/su_max 0.000
_refine_ls_structure_factor_coef Fsqd
_refine_ls_weighting_details '1/[\s^2^(Fo^2^)+(0.0412P)^2^+0.0000P] where P=(Fo^2^+2Fc^2^)/3  '
_refine_ls_weighting_scheme calc
_refine_ls_wR_factor_ref 0.081
_reflns_number_gt 7035
_reflns_number_total 8531
_reflns_threshold_expression >2.0\s(I)
_cod_data_source_file jo7021422-File010.cif
_cod_data_source_block D361
_cod_depositor_comments
;
The following automatic conversions were performed:
'_refine_ls_weighting_scheme' value 'calc ' changed to 'calc' according to
'/home/saulius/struct/CIF-dictionaries/cif_core.dic' dictionary named
'cif_core.dic' version 2.4.1 from 2010-06-29.

Automatic conversion script
Id: cif_fix_enum 1527 2010-12-29 10:47:43Z saulius 
;
_cod_original_formula_sum 'C35 H41 I1 N6 O8'
_cod_database_code 4023240

loop_
_symmetry_equiv_pos_as_xyz
'x, y, z'
'-x, -y, -z'

loop_
_atom_site_label
_atom_site_type_symbol
_atom_site_fract_x
_atom_site_fract_y
_atom_site_fract_z
_atom_site_U_iso_or_equiv
_atom_site_adp_type
_atom_site_occupancy
_atom_site_symmetry_multiplicity
_atom_site_calc_flag
_atom_site_refinement_flags
_atom_site_disorder_assembly
_atom_site_disorder_group
I(24) I 0.066640(15) 0.367826(15) 0.179940(11) 0.04448(8) Uani 1 1 d . . .
O(8) O 0.07576(14) 0.53255(12) -0.59641(10) 0.0301(3) Uani 1 1 d . . .
O(27) O 0.51388(15) 0.28088(12) -0.10245(11) 0.0327(4) Uani 1 1 d . . .
O(28) O 0.52320(14) 0.37557(12) -0.22724(10) 0.0267(3) Uani 1 1 d . . .
O(40) O 0.26293(15) 0.75955(11) -0.19313(10) 0.0275(3) Uani 1 1 d . . .
O(61) O 0.37412(16) 0.95994(14) -0.34138(14) 0.0472(5) Uani 1 1 d . . .
O(62) O 0.41302(14) 0.78399(12) -0.37376(11) 0.0314(4) Uani 1 1 d . . .
O(64) O -0.00672(14) 0.82500(12) -0.36340(11) 0.0308(3) Uani 1 1 d . . .
O(65) O 0.12495(14) 0.98060(11) -0.33859(11) 0.0298(3) Uani 1 1 d . . .
N(1) N 0.27246(16) 0.44686(13) -0.30224(12) 0.0222(4) Uani 1 1 d . . .
N(3) N 0.31501(16) 0.58401(13) -0.17311(12) 0.0236(4) Uani 1 1 d . . .
N(7) N 0.14578(16) 0.67543(14) -0.48674(12) 0.0234(4) Uani 1 1 d . . .
N(9) N 0.18765(16) 0.49210(13) -0.45269(12) 0.0224(4) Uani 1 1 d . . .
N(20) N 0.36456(17) 0.40674(13) -0.14888(12) 0.0234(4) Uani 1 1 d . . .
N(60) N 0.20786(16) 0.82211(13) -0.37474(12) 0.0224(4) Uani 1 1 d . . .
C(2) C 0.31489(19) 0.48328(16) -0.21355(14) 0.0215(4) Uani 1 1 d . . .
C(4) C 0.26801(19) 0.65876(16) -0.22966(14) 0.0217(4) Uani 1 1 d . . .
C(5) C 0.22480(19) 0.63340(16) -0.32737(14) 0.0206(4) Uani 1 1 d . . .
C(6) C 0.18831(19) 0.70674(16) -0.39874(14) 0.0213(4) Uani 1 1 d . . .
C(8) C 0.13126(19) 0.56494(17) -0.51656(14) 0.0233(4) Uani 1 1 d . . .
C(10) C 0.22843(18) 0.52463(16) -0.35923(14) 0.0212(4) Uani 1 1 d . . .
C(21) C 0.3005(2) 0.39958(16) -0.07149(14) 0.0216(4) Uani 1 1 d . . .
C(22) C 0.1634(2) 0.39003(17) -0.09209(15) 0.0261(5) Uani 1 1 d . . .
C(23) C 0.0962(2) 0.38353(17) -0.02025(16) 0.0291(5) Uani 1 1 d . . .
C(24) C 0.1664(2) 0.38568(17) 0.07194(15) 0.0262(5) Uani 1 1 d . . .
C(25) C 0.3044(2) 0.39671(17) 0.09213(15) 0.0262(5) Uani 1 1 d . . .
C(26) C 0.3710(2) 0.40368(16) 0.02041(15) 0.0250(5) Uani 1 1 d . . .
C(27) C 0.4726(2) 0.34684(16) -0.15625(15) 0.0251(5) Uani 1 1 d . . .
C(29) C 0.6192(2) 0.30606(18) -0.26281(16) 0.0312(5) Uani 1 1 d . . .
C(40) C 0.3082(3) 0.77812(18) -0.09024(15) 0.0366(6) Uani 1 1 d . . .
C(41) C 0.2824(2) 0.89140(17) -0.06128(15) 0.0276(5) Uani 1 1 d . . .
C(42) C 0.3494(2) 0.97859(19) -0.08706(18) 0.0387(6) Uani 1 1 d . . .
C(43) C 0.3289(3) 1.0830(2) -0.0571(2) 0.0505(7) Uani 1 1 d . . .
C(44) C 0.2433(3) 1.1025(2) 0.00073(19) 0.0517(7) Uani 1 1 d . . .
C(45) C 0.1761(3) 1.0173(2) 0.02756(18) 0.0516(7) Uani 1 1 d . . .
C(46) C 0.1949(3) 0.9119(2) -0.00373(17) 0.0411(6) Uani 1 1 d . . .
C(61) C 0.3381(2) 0.86760(19) -0.36058(16) 0.0292(5) Uani 1 1 d . . .
C(63) C 0.5590(2) 0.7944(2) -0.35111(17) 0.0380(6) Uani 1 1 d . . .
C(64) C 0.0968(2) 0.87579(17) -0.35801(14) 0.0244(5) Uani 1 1 d . . .
C(66) C 0.0248(2) 1.05623(18) -0.31696(16) 0.0313(5) Uani 1 1 d . . .
C(91) C 0.1814(2) 0.37594(17) -0.48444(16) 0.0292(5) Uani 1 1 d . . .
C(291) C 0.7483(2) 0.3120(2) -0.1912(2) 0.0461(7) Uani 1 1 d . . .
C(292) C 0.6334(3) 0.3593(2) -0.34966(19) 0.0461(7) Uani 1 1 d . . .
C(293) C 0.5594(3) 0.1912(2) -0.2875(2) 0.0506(7) Uani 1 1 d . . .
C(623) C 0.5919(2) 0.6771(2) -0.36348(19) 0.0468(7) Uani 1 1 d . . .
C(631) C 0.6081(3) 0.8420(3) -0.2506(2) 0.0535(7) Uani 1 1 d . . .
C(633) C 0.6055(3) 0.8613(3) -0.4210(2) 0.0596(8) Uani 1 1 d . . .
C(661) C -0.0266(3) 1.0216(2) -0.23434(17) 0.0431(6) Uani 1 1 d . . .
C(662) C -0.0845(3) 1.0597(2) -0.40485(18) 0.0440(6) Uani 1 1 d . . .
C(663) C 0.1059(3) 1.1635(2) -0.2934(2) 0.0503(7) Uani 1 1 d . . .
H(22) H 0.1156 0.3879 -0.1553 0.031 Uiso 1 1 calc R . .
H(23) H 0.0024 0.3776 -0.0342 0.035 Uiso 1 1 calc R . .
H(25) H 0.3525 0.3994 0.1553 0.031 Uiso 1 1 calc R . .
H(26) H 0.4648 0.4112 0.0342 0.030 Uiso 1 1 calc R . .
H(42) H 0.4104 0.9659 -0.1261 0.046 Uiso 1 1 calc R . .
H(43) H 0.3742 1.1419 -0.0765 0.061 Uiso 1 1 calc R . .
H(44) H 0.2303 1.1749 0.0223 0.062 Uiso 1 1 calc R . .
H(45) H 0.1167 1.0308 0.0676 0.062 Uiso 1 1 calc R . .
H(46) H 0.1475 0.8533 0.0144 0.049 Uiso 1 1 calc R . .
H(29A) H 0.7779 0.3881 -0.1723 0.069 Uiso 1 1 calc R . .
H(29B) H 0.8149 0.2752 -0.2186 0.069 Uiso 1 1 calc R . .
H(29C) H 0.7359 0.2765 -0.1362 0.069 Uiso 1 1 calc R . .
H(29D) H 0.5466 0.3596 -0.3923 0.069 Uiso 1 1 calc R . .
H(29E) H 0.6930 0.3187 -0.3812 0.069 Uiso 1 1 calc R . .
H(29F) H 0.6696 0.4340 -0.3317 0.069 Uiso 1 1 calc R . .
H(29G) H 0.5529 0.1585 -0.2299 0.076 Uiso 1 1 calc R . .
H(29H) H 0.6156 0.1484 -0.3205 0.076 Uiso 1 1 calc R . .
H(29I) H 0.4711 0.1924 -0.3279 0.076 Uiso 1 1 calc R . .
H(40A) H 0.4038 0.7666 -0.0716 0.044 Uiso 1 1 calc R . .
H(40B) H 0.2600 0.7268 -0.0594 0.044 Uiso 1 1 calc R . .
H(62A) H 0.5560 0.6358 -0.3195 0.070 Uiso 1 1 calc R . .
H(62B) H 0.6880 0.6724 -0.3511 0.070 Uiso 1 1 calc R . .
H(62C) H 0.5529 0.6471 -0.4279 0.070 Uiso 1 1 calc R . .
H(63A) H 0.5844 0.9176 -0.2447 0.080 Uiso 1 1 calc R . .
H(63B) H 0.7044 0.8388 -0.2329 0.080 Uiso 1 1 calc R . .
H(63C) H 0.5675 0.8003 -0.2092 0.080 Uiso 1 1 calc R . .
H(63D) H 0.5664 0.8296 -0.4848 0.089 Uiso 1 1 calc R . .
H(63E) H 0.7020 0.8619 -0.4103 0.089 Uiso 1 1 calc R . .
H(63F) H 0.5782 0.9357 -0.4130 0.089 Uiso 1 1 calc R . .
H(66A) H -0.0799 0.9533 -0.2528 0.065 Uiso 1 1 calc R . .
H(66B) H -0.0812 1.0776 -0.2141 0.065 Uiso 1 1 calc R . .
H(66C) H 0.0480 1.0115 -0.1826 0.065 Uiso 1 1 calc R . .
H(66D) H -0.0458 1.0811 -0.4565 0.066 Uiso 1 1 calc R . .
H(66E) H -0.1480 1.1124 -0.3924 0.066 Uiso 1 1 calc R . .
H(66F) H -0.1296 0.9877 -0.4221 0.066 Uiso 1 1 calc R . .
H(66G) H 0.1749 1.1595 -0.2367 0.075 Uiso 1 1 calc R . .
H(66H) H 0.0483 1.2219 -0.2827 0.075 Uiso 1 1 calc R . .
H(66I) H 0.1468 1.1783 -0.3457 0.075 Uiso 1 1 calc R . .
H(91A) H 0.2684 0.3470 -0.4637 0.044 Uiso 1 1 calc R . .
H(91B) H 0.1553 0.3662 -0.5530 0.044 Uiso 1 1 calc R . .
H(91C) H 0.1164 0.3372 -0.4577 0.044 Uiso 1 1 calc R . .

loop_
_atom_site_aniso_label
_atom_site_aniso_U_11
_atom_site_aniso_U_22
_atom_site_aniso_U_33
_atom_site_aniso_U_12
_atom_site_aniso_U_13
_atom_site_aniso_U_23
I24 0.03484(10) 0.06981(15) 0.03510(11) 0.01131(8) 0.01660(8) 0.01440(8)
O8 0.0300(8) 0.0361(9) 0.0211(8) 0.0017(7) 0.0007(7) -0.0027(7)
O27 0.0404(9) 0.0305(9) 0.0324(9) 0.0145(7) 0.0137(8) 0.0117(7)
O28 0.0262(7) 0.0300(8) 0.0273(8) 0.0077(6) 0.0107(7) 0.0068(6)
O40 0.0411(9) 0.0201(8) 0.0186(7) 0.0049(6) 0.0011(7) -0.0016(6)
O61 0.0371(9) 0.0264(10) 0.0758(14) -0.0070(7) 0.0113(9) -0.0016(9)
O62 0.0222(8) 0.0308(9) 0.0403(9) -0.0004(6) 0.0057(7) 0.0021(7)
O64 0.0269(8) 0.0262(8) 0.0393(9) 0.0006(6) 0.0087(7) -0.0009(7)
O65 0.0326(8) 0.0197(8) 0.0375(9) 0.0029(6) 0.0084(7) 0.0023(7)
N1 0.0231(9) 0.0211(9) 0.0224(9) 0.0027(7) 0.0048(8) 0.0009(7)
N3 0.0283(9) 0.0211(10) 0.0213(9) 0.0046(7) 0.0046(8) 0.0018(7)
N7 0.0222(9) 0.0273(10) 0.0210(9) 0.0007(7) 0.0053(8) 0.0018(7)
N9 0.0227(9) 0.0237(9) 0.0198(9) 0.0016(7) 0.0042(7) -0.0029(7)
N20 0.0270(9) 0.0209(9) 0.0237(9) 0.0061(7) 0.0070(8) 0.0055(7)
N60 0.0240(9) 0.0186(9) 0.0242(9) 0.0010(7) 0.0037(8) 0.0041(7)
C2 0.0201(10) 0.0230(11) 0.0230(11) 0.0031(8) 0.0076(9) 0.0028(9)
C4 0.0212(10) 0.0192(11) 0.0239(11) 0.0014(8) 0.0041(9) -0.0008(8)
C5 0.0192(10) 0.0202(11) 0.0213(10) 0.0008(8) 0.0032(9) -0.0002(8)
C6 0.0178(9) 0.0226(11) 0.0237(11) 0.0007(8) 0.0050(9) 0.0023(9)
C8 0.0173(10) 0.0299(12) 0.0233(11) -0.0004(8) 0.0069(9) 0.0011(9)
C10 0.0172(9) 0.0240(11) 0.0227(10) -0.0001(8) 0.0062(9) 0.0001(9)
C21 0.0266(10) 0.0163(10) 0.0236(11) 0.0034(8) 0.0089(9) 0.0023(8)
C22 0.0292(11) 0.0243(12) 0.0244(11) 0.0046(9) 0.0047(10) 0.0019(9)
C23 0.0246(11) 0.0290(13) 0.0344(13) 0.0035(9) 0.0081(10) 0.0020(10)
C24 0.0301(11) 0.0222(11) 0.0283(12) 0.0045(9) 0.0105(10) 0.0026(9)
C25 0.0324(12) 0.0236(12) 0.0214(11) 0.0028(9) 0.0029(10) 0.0012(9)
C26 0.0234(10) 0.0223(11) 0.0283(12) 0.0035(8) 0.0030(10) 0.0027(9)
C27 0.0263(11) 0.0223(11) 0.0269(11) 0.0025(9) 0.0067(10) 0.0006(9)
C29 0.0302(12) 0.0322(13) 0.0345(13) 0.0062(9) 0.0153(11) -0.0011(10)
C40 0.0578(16) 0.0281(13) 0.0191(11) 0.0075(11) -0.0019(11) -0.0006(9)
C41 0.0378(12) 0.0226(12) 0.0195(11) 0.0049(9) 0.0000(10) 0.0002(9)
C42 0.0398(14) 0.0316(14) 0.0439(15) 0.0006(11) 0.0082(12) 0.0029(11)
C43 0.0591(18) 0.0285(15) 0.0543(18) -0.0095(13) -0.0066(15) 0.0042(13)
C44 0.079(2) 0.0311(15) 0.0337(14) 0.0180(14) -0.0107(15) -0.0092(11)
C45 0.077(2) 0.0522(18) 0.0286(14) 0.0226(15) 0.0185(14) -0.0033(12)
C46 0.0616(17) 0.0337(14) 0.0308(13) 0.0042(12) 0.0147(13) 0.0067(11)
C61 0.0282(11) 0.0279(13) 0.0308(12) -0.0006(10) 0.0046(10) 0.0050(10)
C63 0.0219(11) 0.0548(17) 0.0354(14) -0.0024(11) 0.0045(11) -0.0004(12)
C64 0.0297(11) 0.0227(12) 0.0203(10) 0.0049(9) 0.0035(9) 0.0041(9)
C66 0.0399(13) 0.0233(12) 0.0314(12) 0.0099(10) 0.0087(11) 0.0010(10)
C91 0.0298(11) 0.0274(12) 0.0275(12) 0.0070(9) 0.0031(10) -0.0071(9)
C291 0.0313(13) 0.0488(16) 0.0602(18) 0.0153(11) 0.0122(13) 0.0057(13)
C292 0.0475(15) 0.0545(17) 0.0444(16) 0.0088(13) 0.0266(14) 0.0054(13)
C293 0.0644(18) 0.0332(15) 0.0592(18) -0.0057(13) 0.0322(16) -0.0124(13)
C623 0.0324(13) 0.0647(19) 0.0419(15) 0.0165(12) 0.0048(12) -0.0016(13)
C631 0.0338(14) 0.073(2) 0.0463(17) 0.0065(13) -0.0022(13) -0.0130(15)
C633 0.0482(17) 0.071(2) 0.064(2) -0.0191(15) 0.0239(16) 0.0044(16)
C661 0.0579(16) 0.0414(15) 0.0330(14) 0.0161(12) 0.0147(13) 0.0036(11)
C662 0.0525(16) 0.0428(16) 0.0362(14) 0.0195(12) 0.0048(13) 0.0068(12)
C663 0.0627(18) 0.0284(14) 0.0600(18) 0.0064(12) 0.0161(15) -0.0024(13)

loop_
_geom_angle_atom_site_label_1
_geom_angle_atom_site_label_2
_geom_angle_atom_site_label_3
_geom_angle
_geom_angle_site_symmetry_1
_geom_angle_site_symmetry_3
_geom_angle_publ_flag
C(27) O(28) C(29) 119.90(16) . . ?
C(4) O(40) C(40) 115.68(15) . . ?
C(61) O(62) C(63) 122.68(18) . . ?
C(64) O(65) C(66) 121.72(16) . . ?
C(2) N(1) C(10) 113.99(17) . . ?
C(4) N(3) C(2) 116.34(17) . . ?
C(6) N(7) C(8) 119.78(17) . . ?
C(10) N(9) C(8) 120.83(17) . . ?
C(10) N(9) C(91) 119.33(16) . . ?
C(8) N(9) C(91) 119.01(17) . . ?
C(27) N(20) C(2) 122.57(16) . . ?
C(27) N(20) C(21) 121.37(16) . . ?
C(2) N(20) C(21) 115.97(15) . . ?
C(64) N(60) C(61) 126.58(17) . . ?
C(64) N(60) C(6) 115.95(15) . . ?
C(61) N(60) C(6) 117.09(16) . . ?
N(1) C(2) N(3) 128.85(18) . . ?
N(1) C(2) N(20) 117.59(17) . . ?
N(3) C(2) N(20) 113.54(17) . . ?
O(40) C(4) N(3) 118.99(18) . . ?
O(40) C(4) C(5) 119.48(17) . . ?
N(3) C(4) C(5) 121.53(18) . . ?
C(10) C(5) C(4) 115.62(17) . . ?
C(10) C(5) C(6) 116.01(18) . . ?
C(4) C(5) C(6) 128.14(18) . . ?
N(7) C(6) C(5) 123.65(19) . . ?
N(7) C(6) N(60) 116.16(17) . . ?
C(5) C(6) N(60) 120.03(18) . . ?
O(8) C(8) N(7) 121.21(18) . . ?
O(8) C(8) N(9) 120.72(19) . . ?
N(7) C(8) N(9) 118.02(18) . . ?
N(1) C(10) N(9) 116.54(18) . . ?
N(1) C(10) C(5) 123.57(18) . . ?
N(9) C(10) C(5) 119.89(17) . . ?
C(26) C(21) C(22) 120.44(19) . . ?
C(26) C(21) N(20) 122.14(18) . . ?
C(22) C(21) N(20) 117.41(19) . . ?
C(21) C(22) C(23) 120.0(2) . . ?
C(24) C(23) C(22) 119.8(2) . . ?
C(23) C(24) C(25) 119.77(19) . . ?
C(23) C(24) I(24) 120.16(15) . . ?
C(25) C(24) I(24) 120.05(16) . . ?
C(26) C(25) C(24) 120.2(2) . . ?
C(21) C(26) C(25) 119.71(19) . . ?
O(27) C(27) O(28) 126.81(18) . . ?
O(27) C(27) N(20) 122.80(18) . . ?
O(28) C(27) N(20) 110.36(17) . . ?
O(28) C(29) C(291) 109.95(18) . . ?
O(28) C(29) C(292) 101.56(17) . . ?
C(291) C(29) C(292) 111.5(2) . . ?
O(28) C(29) C(293) 109.41(18) . . ?
C(291) C(29) C(293) 112.5(2) . . ?
C(292) C(29) C(293) 111.4(2) . . ?
O(40) C(40) C(41) 108.05(17) . . ?
C(46) C(41) C(42) 118.5(2) . . ?
C(46) C(41) C(40) 120.3(2) . . ?
C(42) C(41) C(40) 121.2(2) . . ?
C(43) C(42) C(41) 121.0(2) . . ?
C(44) C(43) C(42) 120.2(2) . . ?
C(43) C(44) C(45) 119.9(2) . . ?
C(44) C(45) C(46) 120.1(2) . . ?
C(41) C(46) C(45) 120.3(2) . . ?
O(61) C(61) O(62) 127.0(2) . . ?
O(61) C(61) N(60) 127.4(2) . . ?
O(62) C(61) N(60) 105.63(18) . . ?
O(62) C(63) C(623) 100.99(19) . . ?
O(62) C(63) C(631) 109.69(19) . . ?
C(623) C(63) C(631) 111.4(2) . . ?
O(62) C(63) C(633) 109.3(2) . . ?
C(623) C(63) C(633) 111.9(2) . . ?
C(631) C(63) C(633) 112.9(2) . . ?
O(64) C(64) O(65) 129.04(19) . . ?
O(64) C(64) N(60) 120.13(19) . . ?
O(65) C(64) N(60) 110.83(17) . . ?
O(65) C(66) C(661) 109.86(17) . . ?
O(65) C(66) C(663) 101.69(18) . . ?
C(661) C(66) C(663) 112.0(2) . . ?
O(65) C(66) C(662) 108.89(18) . . ?
C(661) C(66) C(662) 112.8(2) . . ?
C(663) C(66) C(662) 111.0(2) . . ?

loop_
_geom_bond_atom_site_label_1
_geom_bond_atom_site_label_2
_geom_bond_distance
_geom_bond_site_symmetry_2
_geom_bond_publ_flag
I(24) C(24) 2.093(2) . ?
O(8) C(8) 1.217(2) . ?
O(27) C(27) 1.208(2) . ?
O(28) C(27) 1.330(2) . ?
O(28) C(29) 1.491(2) . ?
O(40) C(4) 1.326(2) . ?
O(40) C(40) 1.477(3) . ?
O(61) C(61) 1.183(3) . ?
O(62) C(61) 1.345(3) . ?
O(62) C(63) 1.479(3) . ?
O(64) C(64) 1.210(2) . ?
O(65) C(64) 1.315(2) . ?
O(65) C(66) 1.493(3) . ?
N(1) C(2) 1.316(3) . ?
N(1) C(10) 1.355(3) . ?
N(3) C(4) 1.330(3) . ?
N(3) C(2) 1.338(3) . ?
N(7) C(6) 1.293(3) . ?
N(7) C(8) 1.396(3) . ?
N(9) C(10) 1.367(3) . ?
N(9) C(8) 1.406(3) . ?
N(9) C(91) 1.471(3) . ?
N(20) C(27) 1.387(3) . ?
N(20) C(2) 1.427(2) . ?
N(20) C(21) 1.441(3) . ?
N(60) C(64) 1.409(2) . ?
N(60) C(61) 1.412(3) . ?
N(60) C(6) 1.441(3) . ?
C(4) C(5) 1.412(3) . ?
C(5) C(10) 1.395(3) . ?
C(5) C(6) 1.441(3) . ?
C(21) C(26) 1.384(3) . ?
C(21) C(22) 1.389(3) . ?
C(22) C(23) 1.390(3) . ?
C(23) C(24) 1.388(3) . ?
C(24) C(25) 1.398(3) . ?
C(25) C(26) 1.385(3) . ?
C(29) C(291) 1.509(3) . ?
C(29) C(292) 1.513(3) . ?
C(29) C(293) 1.516(3) . ?
C(40) C(41) 1.485(3) . ?
C(41) C(46) 1.384(3) . ?
C(41) C(42) 1.386(3) . ?
C(42) C(43) 1.372(4) . ?
C(43) C(44) 1.370(4) . ?
C(44) C(45) 1.375(4) . ?
C(45) C(46) 1.385(4) . ?
C(63) C(623) 1.511(4) . ?
C(63) C(631) 1.514(4) . ?
C(63) C(633) 1.515(3) . ?
C(66) C(661) 1.511(3) . ?
C(66) C(663) 1.522(3) . ?
C(66) C(662) 1.527(3) . ?

loop_
_cod_related_entry_id
_cod_related_entry_database
_cod_related_entry_code
1 ChemSpider 30658637
